data_2206036
loop_
_publ_author_name
'Zhang, Xue-Li'
'Ng, Seik Weng'

_publ_section_title
;
 Hexaaquanickel(II) bis(6-hydroxypyridine-3-carboxylate)
;
_journal_issue 6
_journal_name_full 'Acta Crystallographica Section E'
_journal_page_first m1142
_journal_page_last m1143
_journal_paper_doi 10.1107/S1600536805014923
_journal_volume 61
_journal_year 2005
_chemical_formula_iupac '[Ni (H2 O)6] (C6 H4 N O3)2'
_chemical_formula_moiety 'H12 Ni O6 2+, 2C6 H4 N O3 -'
_chemical_formula_sum 'C12 H20 N2 Ni O12'
_chemical_formula_weight 443.01
_chemical_name_systematic
;
Hexaaquanickel(II) bis(6-hydroxypyridine-3-carboxylate)
;
_space_group_IT_number 12
_symmetry_cell_setting monoclinic
_symmetry_space_group_name_Hall '-C 2y'
_symmetry_space_group_name_H-M 'C 1 2/m 1'
_atom_sites_solution_hydrogens geom
_atom_sites_solution_primary direct
_atom_sites_solution_secondary difmap
_audit_creation_method SHELXL-97
_cell_angle_alpha 90.00
_cell_angle_beta 91.320(2)
_cell_angle_gamma 90.00
_cell_formula_units_Z 2
_cell_length_a 11.5560(10)
_cell_length_b 9.7670(10)
_cell_length_c 7.5422(8)
_cell_measurement_reflns_used 1513
_cell_measurement_temperature 295(2)
_cell_measurement_theta_max 27.4
_cell_measurement_theta_min 2.7
_cell_volume 851.04(15)
_computing_cell_refinement 'SAINT (Bruker, 2002)'
_computing_data_collection 'SMART (Bruker, 2002)'
_computing_data_reduction SAINT
_computing_molecular_graphics 'ORTEPII (Johnson, 1976)'
_computing_publication_material SHELXL97
_computing_structure_refinement 'SHELXL97 (Sheldrick, 1997)'
_computing_structure_solution
;
atomic coordinates taken from the isostructural Zn analog (Zhang et al.,
2005)
;
_diffrn_ambient_temperature 295(2)
_diffrn_measured_fraction_theta_full 0.95
_diffrn_measured_fraction_theta_max 0.95
_diffrn_measurement_device_type 'Bruker APEX area-detector'
_diffrn_measurement_method '\f and \w'
_diffrn_radiation_monochromator graphite
_diffrn_radiation_source 'fine-focus sealed tube'
_diffrn_radiation_type MoK\a
_diffrn_radiation_wavelength 0.71073
_diffrn_reflns_av_R_equivalents 0.0357
_diffrn_reflns_av_sigmaI/netI 0.0455
_diffrn_reflns_limit_h_max 14
_diffrn_reflns_limit_h_min -14
_diffrn_reflns_limit_k_max 12
_diffrn_reflns_limit_k_min -12
_diffrn_reflns_limit_l_max 9
_diffrn_reflns_limit_l_min -7
_diffrn_reflns_number 2640
_diffrn_reflns_theta_full 27.5
_diffrn_reflns_theta_max 27.5
_diffrn_reflns_theta_min 2.7
_diffrn_standards_decay_% 0
_diffrn_standards_interval_count 0
_diffrn_standards_interval_time 0
_diffrn_standards_number 0
_exptl_absorpt_coefficient_mu 1.210
_exptl_absorpt_correction_T_max 0.794
_exptl_absorpt_correction_T_min 0.519
_exptl_absorpt_correction_type multi-scan
_exptl_absorpt_process_details '(SADABS; Bruker, 2002)'
_exptl_crystal_colour 'Light green'
_exptl_crystal_density_diffrn 1.729
_exptl_crystal_density_method 'not measured'
_exptl_crystal_description Block
_exptl_crystal_F_000 460
_exptl_crystal_size_max 0.33
_exptl_crystal_size_mid 0.28
_exptl_crystal_size_min 0.20
_refine_diff_density_max 0.44
_refine_diff_density_min -0.30
_refine_ls_extinction_method none
_refine_ls_goodness_of_fit_ref 1.12
_refine_ls_hydrogen_treatment mixed
_refine_ls_matrix_type full
_refine_ls_number_parameters 113
_refine_ls_number_reflns 974
_refine_ls_number_restraints 14
_refine_ls_restrained_S_all 1.11
_refine_ls_R_factor_all 0.043
_refine_ls_R_factor_gt 0.041
_refine_ls_shift/su_max 0.001
_refine_ls_shift/su_mean 0.000
_refine_ls_structure_factor_coef Fsqd
_refine_ls_weighting_details 'w = 1/[\s^2^(Fo^2^)+(0.0467P)^2^+1.687P] where P = (Fo^2^+2Fc^2^)/3'
_refine_ls_weighting_scheme calc
_refine_ls_wR_factor_gt 0.110
_refine_ls_wR_factor_ref 0.111
_reflns_number_gt 939
_reflns_number_total 974
_reflns_threshold_expression I>2\s(I)
_cod_data_source_file ob6517.cif
_cod_data_source_block I
_cod_depositor_comments
;
The following automatic conversions were performed:
'_symmetry_cell_setting' value 'Monoclinic' changed to 'monoclinic'
according to '/home/saulius/struct/CIF-dictionaries/cif_core.dic'
dictionary named 'cif_core.dic' version 2.4.1 from 2010-06-29.

Automatic conversion script
Id: cif_fix_enum 1527 2010-12-29 10:47:43Z saulius 

The following automatic conversions were performed:

'_symmetry_cell_setting' value 'Monoclinic' changed to 'monoclinic'
according to /home/saulius/struct/CIF-dictionaries/cif_core.dic
dictionary named 'cif_core.dic' version 2.4.1 from 2010-06-29.

Automatic conversion script
Id: cif_fix_values 1715 2011-07-08 13:25:40Z adriana 
;
_cod_original_cell_volume 851.1(2)
_cod_original_sg_symbol_Hall '-C 2yc'
_cod_original_sg_symbol_H-M 'C 2/m'
_cod_database_code 2206036
_cod_database_fobs_code 2206036

loop_
_symmetry_equiv_pos_as_xyz
'x, y, z'
'-x, y, -z'
'x+1/2, y+1/2, z'
'-x+1/2, y+1/2, -z'
'-x, -y, -z'
'x, -y, z'
'-x+1/2, -y+1/2, -z'
'x+1/2, -y+1/2, z'

loop_
_atom_site_label
_atom_site_fract_x
_atom_site_fract_y
_atom_site_fract_z
_atom_site_U_iso_or_equiv
_atom_site_adp_type
_atom_site_calc_flag
_atom_site_refinement_flags
_atom_site_occupancy
_atom_site_disorder_assembly
_atom_site_disorder_group
_atom_site_type_symbol
Ni1 0.5000 0.5000 0.5000 0.0247(2) Uani d S 1 . . Ni
O1 0.8316(2) 0.6132(2) 0.6587(4) 0.0470(10) Uani d . 1 . . O
O2 1.3234(3) 0.5755(5) 0.9708(6) 0.0380(10) Uani d P 0.50 A -1 O
O1w 0.6252(2) 0.6436(3) 0.5003(4) 0.0590(10) Uani d D 1 . . O
O2w 0.4911(3) 0.5000 0.2271(5) 0.0690(10) Uani d SD 1 . . O
N1 1.1464(4) 0.6540(6) 0.8856(7) 0.0370(10) Uani d PD 0.50 A -1 N
C1 1.0379(5) 0.6374(7) 0.8162(7) 0.033(2) Uani d PD 0.50 A -1 C
C2 1.0004(4) 0.5100(10) 0.7601(6) 0.0320(10) Uani d PD 0.50 A -1 C
C3 1.0769(5) 0.4022(7) 0.7772(9) 0.033(2) Uani d PD 0.50 A -1 C
C4 1.1872(5) 0.4178(7) 0.8480(9) 0.036(2) Uani d PD 0.50 A -1 C
C5 1.2241(5) 0.5484(6) 0.9041(8) 0.0290(10) Uani d PD 0.50 A -1 C
C6 0.8782(3) 0.5000 0.6855(5) 0.0300(10) Uani d S 1 . . C
H2o 1.3246 0.6578 1.0073 0.046 Uiso calc PR 0.50 A -1 H
H1w1 0.688(2) 0.623(3) 0.551(5) 0.050(10) Uiso d D 1 . . H
H1w2 0.626(2) 0.7228(18) 0.457(4) 0.040(10) Uiso d D 1 . . H
H2w1 0.429(2) 0.5000 0.167(6) 0.07(2) Uiso d SD 1 . . H
H2w2 0.549(3) 0.5000 0.161(6) 0.06(2) Uiso d SD 1 . . H
H1 0.9885 0.7123 0.8064 0.040 Uiso calc PR 0.50 A -1 H
H3 1.0531 0.3157 0.7395 0.040 Uiso calc PR 0.50 A -1 H
H4 1.2365 0.3429 0.8586 0.043 Uiso calc PR 0.50 A -1 H

loop_
_atom_site_aniso_label
_atom_site_aniso_U_11
_atom_site_aniso_U_22
_atom_site_aniso_U_33
_atom_site_aniso_U_12
_atom_site_aniso_U_13
_atom_site_aniso_U_23
Ni1 0.0177(3) 0.0296(4) 0.0264(4) 0.000 -0.0046(2) 0.000
O1 0.0430(10) 0.0350(10) 0.062(2) 0.0030(9) -0.0230(10) 0.0080(10)
O2 0.022(2) 0.051(2) 0.040(3) -0.002(2) -0.010(2) -0.005(2)
O1w 0.0310(10) 0.0440(10) 0.099(2) -0.0120(10) -0.0280(10) 0.0310(10)
O2w 0.033(2) 0.150(4) 0.025(2) 0.000 -0.0060(10) 0.000
N1 0.028(2) 0.037(3) 0.044(3) -0.001(2) -0.017(2) 0.000(2)
C1 0.027(4) 0.037(4) 0.036(4) 0.001(3) -0.013(3) 0.000(3)
C2 0.025(2) 0.045(4) 0.025(2) 0.012(6) -0.006(2) 0.008(5)
C3 0.028(4) 0.035(4) 0.037(4) 0.003(3) -0.002(3) -0.006(3)
C4 0.030(4) 0.031(4) 0.047(5) 0.000(3) -0.005(3) -0.006(3)
C5 0.025(3) 0.031(3) 0.032(4) 0.004(2) -0.002(2) 0.001(2)
C6 0.029(2) 0.034(2) 0.027(2) 0.000 -0.008(2) 0.000

loop_
_atom_type_symbol
_atom_type_description
_atom_type_scat_dispersion_real
_atom_type_scat_dispersion_imag
_atom_type_scat_source
C C 0.0033 0.0016 'International Tables Vol C Tables 4.2.6.8 and 6.1.1.4'
H H 0.0000 0.0000 'International Tables Vol C Tables 4.2.6.8 and 6.1.1.4'
N N 0.0061 0.0033 'International Tables Vol C Tables 4.2.6.8 and 6.1.1.4'
O O 0.0106 0.0060 'International Tables Vol C Tables 4.2.6.8 and 6.1.1.4'
Ni Ni 0.3393 1.1124 'International Tables Vol C Tables 4.2.6.8 and 6.1.1.4'

loop_
_geom_angle_atom_site_label_1
_geom_angle_atom_site_label_2
_geom_angle_atom_site_label_3
_geom_angle_site_symmetry_1
_geom_angle_site_symmetry_3
_geom_angle
_geom_angle_publ_flag
O1w Ni1 O1w 5_666 . 180 no
O1w Ni1 O1w 5_666 6_565 91.8(2) no
O1w Ni1 O1w . 6_565 88.2(2) no
O1w Ni1 O1w 5_666 2_656 88.2(2) no
O1w Ni1 O1w . 2_656 91.8(2) no
O1w Ni1 O1w 6_565 2_656 180 no
O1w Ni1 O2w 5_666 5_666 91.20(10) no
O1w Ni1 O2w . 5_666 88.80(10) no
O1w Ni1 O2w 6_565 5_666 88.80(10) no
O1w Ni1 O2w 2_656 5_666 91.20(10) no
O1w Ni1 O2w 5_666 . 88.80(10) no
O1w Ni1 O2w . . 91.20(10) yes
O1w Ni1 O2w 6_565 . 91.20(10) no
O1w Ni1 O2w 2_656 . 88.80(10) no
O2w Ni1 O2w 5_666 . 180 no
C1 N1 C5 . . 123.1(6) no
N1 C1 C2 . . 120.5(6) no
C3 C2 C1 . . 117.6(5) no
C3 C2 C6 . . 125.1(8) no
C1 C2 C6 . . 117.2(7) no
C4 C3 C2 . . 122.4(6) no
C3 C4 C5 . . 119.2(6) no
O2 C5 N1 . . 117.8(5) no
O2 C5 C4 . . 124.9(5) no
N1 C5 C4 . . 117.2(6) no
O1 C6 O1 6_565 . 125.4(4) no
O1 C6 C2 6_565 6_565 113.5(5) no
O1 C6 C2 . 6_565 121.1(5) no
O1 C6 C2 6_565 . 121.1(5) no
O1 C6 C2 . . 113.5(5) no
Ni1 O1w H1w1 . . 117(2) no
Ni1 O1w H1w2 . . 131(2) no
H1w1 O1w H1w2 . . 112(2) no
Ni1 O2w H2w1 . . 124(4) no
Ni1 O2w H2w2 . . 125(4) no
H2w1 O2w H2w2 . . 111(2) no
N1 C1 H1 . . 119.8 no
C2 C1 H1 . . 119.8 no
C4 C3 H3 . . 118.8 no
C2 C3 H3 . . 118.8 no
C3 C4 H4 . . 120.4 no
C5 C4 H4 . . 120.4 no

loop_
_geom_bond_atom_site_label_1
_geom_bond_atom_site_label_2
_geom_bond_site_symmetry_2
_geom_bond_distance
_geom_bond_publ_flag
Ni1 O1w . 2.015(2) yes
Ni1 O1w 2_656 2.015(2) no
Ni1 O1w 5_666 2.015(2) no
Ni1 O1w 6_565 2.015(2) no
Ni1 O2w . 2.059(4) yes
Ni1 O2w 5_666 2.059(4) no
O1 C6 . 1.244(3) no
O2 C5 . 1.270(7) no
N1 C1 . 1.357(7) no
N1 C5 . 1.372(6) no
C1 C2 . 1.379(9) no
C2 C3 . 1.380(8) no
C2 C6 . 1.512(6) no
C3 C4 . 1.379(7) no
C4 C5 . 1.408(7) no
C6 O1 6_565 1.244(3) no
C6 C2 6_565 1.512(6) no
O2 H2O . 0.85 no
O1w H1w1 . 0.840(10) no
O1w H1w2 . 0.840(10) no
O2w H2w1 . 0.840(10) no
O2w H2w2 . 0.840(10) no
C1 H1 . 0.93 no
C3 H3 . 0.93 no
C4 H4 . 0.93 no

loop_
_geom_hbond_atom_site_label_D
_geom_hbond_atom_site_label_H
_geom_hbond_atom_site_label_A
_geom_hbond_site_symmetry_A
_geom_hbond_distance_DH
_geom_hbond_distance_HA
_geom_hbond_distance_DA
_geom_hbond_angle_DHA
_geom_hbond_publ_flag
O1w H1w1 O1 . 0.840(10) 1.830(10) 2.659(3) 169(3) yes
O1w H1w2 O1 7_666 0.840(10) 1.900(10) 2.713(3) 164(3) yes
O2w H2w1 O2 1_454 0.840(10) 2.03(2) 2.804(5) 152(3) yes
O2w H2w1 O2 1_454 0.840(10) 2.03(2) 2.804(5) 152(3) yes
O2w H2w2 O2 5_766 0.840(10) 1.940(10) 2.741(6) 158.0(10) yes
O2w H2w2 O2 2_756 0.840(10) 1.940(10) 2.741(6) 158.0(10) yes
O2 H2o N1 7_767 0.85 2.03 2.874(7) 170 yes

loop_
_geom_torsion_atom_site_label_1
_geom_torsion_atom_site_label_2
_geom_torsion_atom_site_label_3
_geom_torsion_atom_site_label_4
_geom_torsion_site_symmetry_4
_geom_torsion
_geom_torsion_publ_flag
C5 N1 C1 C2 . 0.0(3) no
N1 C1 C2 C3 . -0.1(3) no
N1 C1 C2 C6 . 179.6(4) no
C1 C2 C3 C4 . 0.3(6) no
C6 C2 C3 C4 . -179.4(5) no
C2 C3 C4 C5 . -0.5(8) no
C1 N1 C5 O2 . -180.0(5) no
C1 N1 C5 C4 . -0.2(6) no
C3 C4 C5 O2 . -179.9(6) no
C3 C4 C5 N1 . 0.4(7) no
C3 C2 C6 O1 6_565 11.3(7) no
C1 C2 C6 O1 6_565 -168.4(4) no
C3 C2 C6 O1 . -169.9(4) no
C1 C2 C6 O1 . 10.4(5) yes
C3 C2 C6 C2 6_565 10.7(4) no
C1 C2 C6 C2 6_565 -169.0(3) no
